data_7159876
loop_
_publ_author_name
'Shaikh, Aijaz'
'Sahoo, Satyajit'
'Marder, Seth R.'
'Barlow, Stephen'
'Mohapatra, Swagat K.'

_publ_section_title
;
 Reductive dimerization of benzothiazolium salts.
;
_journal_issue 10
_journal_name_full 'Organic &amp; biomolecular chemistry'
_journal_page_first 2115
_journal_page_last 2123
_journal_paper_doi 10.1039/d3ob01871g
_journal_volume 22
_journal_year 2024
_chemical_formula_sum 'C28 H24 N2 O2 S2'
_chemical_formula_weight 484.61
_space_group_crystal_system monoclinic
_space_group_IT_number 15
_space_group_name_Hall '-C 2yc'
_space_group_name_H-M_alt 'C 1 2/c 1'
_atom_sites_solution_hydrogens geom
_audit_creation_method SHELXL-2018/3
_audit_update_record
;
2023-09-08 deposited with the CCDC.	2024-01-24 downloaded from the CCDC.
;
_cell_angle_alpha 90
_cell_angle_beta 112.938(2)
_cell_angle_gamma 90
_cell_formula_units_Z 4
_cell_length_a 26.1309(17)
_cell_length_b 7.8519(4)
_cell_length_c 12.8580(9)
_cell_measurement_reflns_used 6815
_cell_measurement_temperature 273(2)
_cell_measurement_theta_max 27.06
_cell_measurement_theta_min 3.04
_cell_volume 2429.6(3)
_computing_cell_refinement 'Bruker SAINT'
_computing_data_collection 'Bruker APEX2'
_computing_data_reduction 'Bruker SAINT'
_computing_molecular_graphics 'Bruker SHELXTL'
_computing_publication_material 'Bruker SHELXTL'
_computing_structure_refinement 'SHELXL-2018/3 (Sheldrick, 2018)'
_computing_structure_solution 'SHELXT 2018/2 (Sheldrick, 2018)'
_diffrn_ambient_temperature 273(2)
_diffrn_measured_fraction_theta_full 0.995
_diffrn_measured_fraction_theta_max 0.996
_diffrn_measurement_device_type 'Bruker APEX-II CCD'
_diffrn_measurement_method '\f and \w scans'
_diffrn_radiation_type MoK\a
_diffrn_radiation_wavelength 0.71073
_diffrn_reflns_av_R_equivalents 0.0507
_diffrn_reflns_av_unetI/netI 0.0273
_diffrn_reflns_Laue_measured_fraction_full 0.995
_diffrn_reflns_Laue_measured_fraction_max 0.996
_diffrn_reflns_limit_h_max 33
_diffrn_reflns_limit_h_min -33
_diffrn_reflns_limit_k_max 10
_diffrn_reflns_limit_k_min -10
_diffrn_reflns_limit_l_max 16
_diffrn_reflns_limit_l_min -16
_diffrn_reflns_number 23084
_diffrn_reflns_point_group_measured_fraction_full 0.995
_diffrn_reflns_point_group_measured_fraction_max 0.996
_diffrn_reflns_theta_full 25.242
_diffrn_reflns_theta_max 27.532
_diffrn_reflns_theta_min 3.045
_exptl_absorpt_coefficient_mu 0.248
_exptl_absorpt_correction_T_max 0.961
_exptl_absorpt_correction_T_min 0.942
_exptl_absorpt_correction_type multi-scan
_exptl_absorpt_process_details
;
Krause, L., Herbst-Irmer, R., Sheldrick G.M. & Stalke D.,
 J. Appl. Cryst. 48 (2015) 3-10
;
_exptl_crystal_colour 'Light Yellow'
_exptl_crystal_density_diffrn 1.325
_exptl_crystal_description Block
_exptl_crystal_F_000 1016.0
_exptl_crystal_size_max 0.24
_exptl_crystal_size_mid 0.20
_exptl_crystal_size_min 0.16
_refine_diff_density_max 0.230
_refine_diff_density_min -0.213
_refine_diff_density_rms 0.037
_refine_ls_extinction_coef 0.0036(13)
_refine_ls_extinction_expression Fc^*^=kFc[1+0.001xFc^2^\l^3^/sin(2\q)]^-1/4^
_refine_ls_extinction_method 'SHELXL-2018/3 (Sheldrick 2018)'
_refine_ls_goodness_of_fit_ref 1.046
_refine_ls_hydrogen_treatment constr
_refine_ls_matrix_type full
_refine_ls_number_parameters 156
_refine_ls_number_reflns 2800
_refine_ls_number_restraints 0
_refine_ls_restrained_S_all 1.046
_refine_ls_R_factor_all 0.0590
_refine_ls_R_factor_gt 0.0371
_refine_ls_shift/su_max 0.001
_refine_ls_shift/su_mean 0.000
_refine_ls_structure_factor_coef Fsqd
_refine_ls_weighting_details 'w=1/[\s^2^(Fo^2^)+(0.0405P)^2^+2.1680P] where P=(Fo^2^+2Fc^2^)/3'
_refine_ls_weighting_scheme calc
_refine_ls_wR_factor_gt 0.0899
_refine_ls_wR_factor_ref 0.1099
_reflns_Friedel_coverage 0.000
_reflns_number_gt 2130
_reflns_number_total 2812
_reflns_threshold_expression 'I > 2\s(I)'
_cod_data_source_file d3ob01871g2.cif
_cod_data_source_block Ph_S2
_cod_depositor_comments
;
The following automatic conversions were performed:

data item '_exptl_absorpt_correction_type' value 'Multi-scan' was
changed to 'multi-scan' in accordance with the
/home/data/users/saulius/crontab/automatic-downloads/current/RSC/lib/dictionaries/cif_core.dic
dictionary named 'cif_core.dic' version 2.4.2 last updated on
2011-04-26.

Automatic conversion script
Id: cif_fix_values 8170 2020-07-09 18:12:32Z antanas 
;
_cod_original_sg_symbol_H-M 'C 2/c'
_cod_database_code 7159876
_shelx_shelxl_version_number 2018/3
_shelx_space_group_comment
;
The symmetry employed for this shelxl refinement is uniquely defined
by the following loop, which should always be used as a source of
symmetry information in preference to the above space-group names.
They are only intended as comments.
;

loop_
_space_group_symop_operation_xyz
'x, y, z'
'-x, y, -z+1/2'
'x+1/2, y+1/2, z'
'-x+1/2, y+1/2, -z+1/2'
'-x, -y, -z'
'x, -y, z-1/2'
'-x+1/2, -y+1/2, -z'
'x+1/2, -y+1/2, z-1/2'

loop_
_atom_site_label
_atom_site_type_symbol
_atom_site_fract_x
_atom_site_fract_y
_atom_site_fract_z
_atom_site_U_iso_or_equiv
_atom_site_adp_type
_atom_site_occupancy
_atom_site_site_symmetry_order
_atom_site_calc_flag
_atom_site_refinement_flags_posn
_atom_site_refinement_flags_adp
_atom_site_refinement_flags_occupancy
_atom_site_disorder_assembly
_atom_site_disorder_group
S1 S 0.54216(2) 0.69259(6) 0.78411(4) 0.04992(19) Uani 1 1 d . . . . .
N1 N 0.65551(6) 0.6686(2) 0.79455(12) 0.0422(4) Uani 1 1 d . . . . .
O1 O 0.72508(6) 0.8537(2) 0.81697(12) 0.0677(5) Uani 1 1 d . . . . .
C6 C 0.61961(6) 0.5392(2) 0.72450(13) 0.0372(4) Uani 1 1 d . . . . .
C1 C 0.56379(6) 0.5337(2) 0.71084(14) 0.0385(4) Uani 1 1 d . . . . .
C2 C 0.52948(7) 0.4080(2) 0.64345(16) 0.0473(4) Uani 1 1 d . . . . .
H2 H 0.492265 0.403549 0.633247 0.057 Uiso 1 1 calc R U . . .
C7 C 0.68329(7) 0.7797(2) 0.75341(16) 0.0458(4) Uani 1 1 d . . . . .
C5 C 0.64034(7) 0.4180(2) 0.67316(15) 0.0449(4) Uani 1 1 d . . . . .
H5 H 0.677604 0.420703 0.683620 0.054 Uiso 1 1 calc R U . . .
C14 C 0.67900(8) 0.6357(3) 0.91669(16) 0.0561(5) Uani 1 1 d . . . . .
H14A H 0.713846 0.577373 0.937158 0.084 Uiso 1 1 calc R U . . .
H14B H 0.653728 0.566451 0.936025 0.084 Uiso 1 1 calc R U . . .
H14C H 0.684769 0.741867 0.956707 0.084 Uiso 1 1 calc R U . . .
C8 C 0.66065(7) 0.8143(2) 0.62928(16) 0.0445(4) Uani 1 1 d . . . . .
C9 C 0.60468(8) 0.8385(3) 0.56454(17) 0.0527(5) Uani 1 1 d . . . . .
H9 H 0.578793 0.825979 0.597184 0.063 Uiso 1 1 calc R U . . .
C4 C 0.60608(9) 0.2934(2) 0.60674(17) 0.0515(5) Uani 1 1 d . . . . .
H4 H 0.620105 0.212172 0.572248 0.062 Uiso 1 1 calc R U . . .
C3 C 0.55071(9) 0.2895(3) 0.59145(17) 0.0531(5) Uani 1 1 d . . . . .
H3 H 0.527487 0.206172 0.545646 0.064 Uiso 1 1 calc R U . . .
C13 C 0.69848(9) 0.8342(3) 0.57907(19) 0.0612(6) Uani 1 1 d . . . . .
H13 H 0.736252 0.821061 0.622021 0.073 Uiso 1 1 calc R U . . .
C10 C 0.58707(9) 0.8813(3) 0.45129(19) 0.0613(6) Uani 1 1 d . . . . .
H10 H 0.549537 0.899867 0.408602 0.074 Uiso 1 1 calc R U . . .
C11 C 0.62506(10) 0.8962(3) 0.40211(19) 0.0646(6) Uani 1 1 d . . . . .
H11 H 0.613112 0.921629 0.325643 0.078 Uiso 1 1 calc R U . . .
C12 C 0.68060(11) 0.8735(3) 0.4657(2) 0.0708(6) Uani 1 1 d . . . . .
H12 H 0.706276 0.884585 0.432450 0.085 Uiso 1 1 calc R U . . .

loop_
_atom_site_aniso_label
_atom_site_aniso_U_11
_atom_site_aniso_U_22
_atom_site_aniso_U_33
_atom_site_aniso_U_23
_atom_site_aniso_U_13
_atom_site_aniso_U_12
S1 0.0364(3) 0.0548(3) 0.0650(3) -0.0158(2) 0.0268(2) -0.00698(19)
N1 0.0305(7) 0.0568(9) 0.0381(8) -0.0062(6) 0.0120(6) -0.0059(6)
O1 0.0458(8) 0.0968(12) 0.0587(9) -0.0212(8) 0.0184(7) -0.0324(8)
C6 0.0316(8) 0.0448(9) 0.0354(8) 0.0001(7) 0.0131(7) -0.0022(6)
C1 0.0329(8) 0.0436(9) 0.0414(9) -0.0015(7) 0.0172(7) -0.0027(7)
C2 0.0377(9) 0.0533(11) 0.0521(11) -0.0058(8) 0.0188(8) -0.0100(8)
C7 0.0325(8) 0.0573(11) 0.0501(11) -0.0114(8) 0.0187(8) -0.0091(7)
C5 0.0380(9) 0.0520(10) 0.0489(10) 0.0017(8) 0.0216(8) 0.0025(8)
C14 0.0457(10) 0.0788(14) 0.0398(10) -0.0050(9) 0.0123(8) -0.0026(10)
C8 0.0413(9) 0.0438(9) 0.0513(10) -0.0063(8) 0.0212(8) -0.0103(7)
C9 0.0441(10) 0.0546(11) 0.0601(12) 0.0040(9) 0.0212(9) -0.0087(8)
C4 0.0601(12) 0.0484(11) 0.0559(11) -0.0075(8) 0.0335(10) -0.0008(9)
C3 0.0557(11) 0.0525(11) 0.0554(12) -0.0148(9) 0.0263(10) -0.0152(9)
C13 0.0495(11) 0.0786(15) 0.0627(13) -0.0012(11) 0.0296(10) -0.0057(10)
C10 0.0555(12) 0.0566(12) 0.0626(13) 0.0086(10) 0.0131(10) -0.0108(10)
C11 0.0837(16) 0.0581(13) 0.0526(12) -0.0003(10) 0.0272(12) -0.0107(11)
C12 0.0766(16) 0.0839(17) 0.0666(15) 0.0035(12) 0.0439(13) -0.0016(13)

loop_
_atom_type_symbol
_atom_type_description
_atom_type_scat_dispersion_real
_atom_type_scat_dispersion_imag
_atom_type_scat_source
C C 0.0033 0.0016 'International Tables Vol C Tables 4.2.6.8 and 6.1.1.4'
H H 0.0000 0.0000 'International Tables Vol C Tables 4.2.6.8 and 6.1.1.4'
N N 0.0061 0.0033 'International Tables Vol C Tables 4.2.6.8 and 6.1.1.4'
O O 0.0106 0.0060 'International Tables Vol C Tables 4.2.6.8 and 6.1.1.4'
S S 0.1246 0.1234 'International Tables Vol C Tables 4.2.6.8 and 6.1.1.4'

loop_
_geom_angle_atom_site_label_1
_geom_angle_atom_site_label_2
_geom_angle_atom_site_label_3
_geom_angle
_geom_angle_site_symmetry_1
_geom_angle_site_symmetry_3
_geom_angle_publ_flag
C1 S1 S1 106.61(6) . 2_656 ?
C7 N1 C6 121.61(14) . . ?
C7 N1 C14 117.54(15) . . ?
C6 N1 C14 116.40(15) . . ?
C5 C6 C1 120.08(16) . . ?
C5 C6 N1 120.29(14) . . ?
C1 C6 N1 119.61(15) . . ?
C2 C1 C6 119.25(16) . . ?
C2 C1 S1 124.57(13) . . ?
C6 C1 S1 116.18(13) . . ?
C3 C2 C1 119.86(16) . . ?
O1 C7 N1 120.94(17) . . ?
O1 C7 C8 120.29(17) . . ?
N1 C7 C8 118.73(15) . . ?
C4 C5 C6 120.30(16) . . ?
C9 C8 C13 118.87(19) . . ?
C9 C8 C7 123.53(17) . . ?
C13 C8 C7 117.45(17) . . ?
C8 C9 C10 120.32(19) . . ?
C5 C4 C3 119.74(17) . . ?
C2 C3 C4 120.76(17) . . ?
C12 C13 C8 120.5(2) . . ?
C11 C10 C9 120.0(2) . . ?
C12 C11 C10 120.0(2) . . ?
C11 C12 C13 120.2(2) . . ?

loop_
_geom_bond_atom_site_label_1
_geom_bond_atom_site_label_2
_geom_bond_distance
_geom_bond_site_symmetry_2
_geom_bond_publ_flag
S1 C1 1.7830(17) . ?
S1 S1 2.0293(9) 2_656 ?
N1 C7 1.366(2) . ?
N1 C6 1.437(2) . ?
N1 C14 1.469(2) . ?
O1 C7 1.226(2) . ?
C6 C5 1.383(2) . ?
C6 C1 1.400(2) . ?
C1 C2 1.386(2) . ?
C2 C3 1.382(3) . ?
C7 C8 1.495(3) . ?
C5 C4 1.375(3) . ?
C8 C9 1.385(3) . ?
C8 C13 1.384(3) . ?
C9 C10 1.387(3) . ?
C4 C3 1.382(3) . ?
C13 C12 1.381(3) . ?
C10 C11 1.374(3) . ?
C11 C12 1.372(3) . ?
